data_8106024
loop_
_publ_author_name
'Lee, See Mun'
'Lo, Kong Mun'
'Tiekink, Edward R.T.'

_publ_section_title
;
 Crystal structure of
 (2-([1,1-bis(hydroxymethyl)-2-oxyethyl]iminomethyl)-5-(n-decyl)phenolato)-dimethyl-tin(IV),
 C23H39NO5Sn
;
_journal_issue 6
_journal_name_full 'Zeitschrift f\"ur Kristallographie - New Crystal Structures'
_journal_page_first 1337
_journal_page_last 1340
_journal_paper_doi 10.1515/ncrs-2019-0522
_journal_volume 234
_journal_year 2019
_chemical_formula_moiety 'C23 H39 N O5 Sn'
_chemical_formula_sum 'C23 H39 N O5 Sn'
_chemical_formula_weight 528.24
_space_group_crystal_system triclinic
_space_group_IT_number 2
_space_group_name_Hall '-P 1'
_space_group_name_H-M_alt 'P -1'
_atom_sites_solution_hydrogens mixed
_atom_sites_solution_primary direct
_atom_sites_solution_secondary difmap
_audit_creation_method SHELXL-2014/7
_cell_angle_alpha 91.482(2)
_cell_angle_beta 90.594(3)
_cell_angle_gamma 102.631(2)
_cell_formula_units_Z 2
_cell_length_a 6.0101(2)
_cell_length_b 9.2999(2)
_cell_length_c 22.3110(6)
_cell_measurement_reflns_used 16521
_cell_measurement_temperature 100(2)
_cell_measurement_theta_max 75.8600
_cell_measurement_theta_min 4.8660
_cell_volume 1216.28(6)
_computing_cell_refinement 'CrysAlisPro [1]'
_computing_data_collection 'CrysAlisPro [1]'
_computing_data_reduction 'CrysAlisPro [1]'
_computing_molecular_graphics 'ORTEP-3 for Windows [4]'
_computing_publication_material 'SHELXL-2014/7 [3]'
_computing_structure_refinement 'SHELXL-2014/7 [3]'
_computing_structure_solution 'SHELXT 2014/5 [2]'
_diffrn_ambient_temperature 100(2)
_diffrn_detector_area_resol_mean 5.2558
_diffrn_measured_fraction_theta_full 1.000
_diffrn_measured_fraction_theta_max 1.000
_diffrn_measurement_device_type 'XtaLAB Synergy, Dualflex, AtlasS2'
_diffrn_measurement_method '\w scans'
_diffrn_radiation_type CuK\a
_diffrn_radiation_wavelength 1.54184
_diffrn_reflns_av_R_equivalents 0.0695
_diffrn_reflns_av_unetI/netI 0.0292
_diffrn_reflns_Laue_measured_fraction_full 1.000
_diffrn_reflns_Laue_measured_fraction_max 1.000
_diffrn_reflns_limit_h_max 7
_diffrn_reflns_limit_h_min -7
_diffrn_reflns_limit_k_max 8
_diffrn_reflns_limit_k_min -11
_diffrn_reflns_limit_l_max 26
_diffrn_reflns_limit_l_min -26
_diffrn_reflns_number 28723
_diffrn_reflns_point_group_measured_fraction_full 1.000
_diffrn_reflns_point_group_measured_fraction_max 1.000
_diffrn_reflns_theta_full 67.078
_diffrn_reflns_theta_max 67.078
_diffrn_reflns_theta_min 3.965
_diffrn_source 'micro-focus sealed X-ray tube'
_exptl_absorpt_coefficient_mu 8.614
_exptl_absorpt_correction_T_max 0.859
_exptl_absorpt_correction_T_min 0.266
_exptl_absorpt_correction_type gaussian
_exptl_absorpt_process_details 'CrysAlisPro [1]'
_exptl_crystal_colour yellow
_exptl_crystal_density_diffrn 1.442
_exptl_crystal_description prism
_exptl_crystal_F_000 548
_exptl_crystal_size_max 0.163
_exptl_crystal_size_mid 0.094
_exptl_crystal_size_min 0.056
_refine_diff_density_max 1.291
_refine_diff_density_min -1.137
_refine_diff_density_rms 0.090
_refine_ls_extinction_coef .
_refine_ls_extinction_method none
_refine_ls_goodness_of_fit_ref 1.054
_refine_ls_hydrogen_treatment mixed
_refine_ls_matrix_type full
_refine_ls_number_parameters 280
_refine_ls_number_reflns 4332
_refine_ls_number_restraints 2
_refine_ls_restrained_S_all 1.053
_refine_ls_R_factor_all 0.0446
_refine_ls_R_factor_gt 0.0425
_refine_ls_shift/su_max 0.001
_refine_ls_shift/su_mean 0.000
_refine_ls_structure_factor_coef Fsqd
_refine_ls_weighting_details 'w=1/[\s^2^(Fo^2^)+(0.0636P)^2^+2.1385P] where P=(Fo^2^+2Fc^2^)/3'
_refine_ls_weighting_scheme calc
_refine_ls_wR_factor_gt 0.1139
_refine_ls_wR_factor_ref 0.1158
_reflns_Friedel_coverage 0.000
_reflns_Friedel_fraction_full .
_reflns_Friedel_fraction_max .
_reflns_number_gt 4071
_reflns_number_total 4332
_reflns_threshold_expression 'I > 2\s(I)'
_cod_data_source_file suppl_ncrs-2019-0522_suppl.cif
_cod_data_source_block shelx
_cod_database_code 8106024
_shelx_shelxl_version_number 2014/7
_shelx_space_group_comment
;
The symmetry employed for this shelxl refinement is uniquely defined
by the following loop, which should always be used as a source of
symmetry information in preference to the above space-group names.
They are only intended as comments.
;
_shelx_estimated_absorpt_t_min 0.334
_shelx_estimated_absorpt_t_max 0.644

loop_
_space_group_symop_operation_xyz
'x, y, z'
'-x, -y, -z'

loop_
_atom_site_label
_atom_site_type_symbol
_atom_site_fract_x
_atom_site_fract_y
_atom_site_fract_z
_atom_site_U_iso_or_equiv
_atom_site_adp_type
_atom_site_occupancy
_atom_site_site_symmetry_order
_atom_site_calc_flag
_atom_site_refinement_flags_posn
_atom_site_refinement_flags_adp
_atom_site_refinement_flags_occupancy
_atom_site_disorder_assembly
_atom_site_disorder_group
Sn Sn 1.26166(5) 0.48886(3) 0.15157(2) 0.04611(14) Uani 1 1 d . . . . .
O1 O 1.4747(5) 0.5106(3) 0.07827(16) 0.0489(7) Uani 1 1 d . . . . .
O2 O 1.3614(5) 0.2192(3) -0.04034(15) 0.0469(7) Uani 1 1 d D . . . .
H2O H 1.413(10) 0.306(3) -0.050(3) 0.070 Uiso 1 1 d D U . . .
O3 O 1.3629(6) -0.0209(3) 0.06142(17) 0.0531(8) Uani 1 1 d D . . . .
H3O H 1.441(10) -0.083(6) 0.053(3) 0.080 Uiso 1 1 d D U . . .
O4 O 1.0039(7) 0.3915(3) 0.2107(2) 0.0746(12) Uani 1 1 d . . . . .
O5 O 0.4214(7) 0.0664(3) 0.31206(16) 0.0576(9) Uani 1 1 d . . . . .
N1 N 1.2376(6) 0.2611(4) 0.12121(18) 0.0429(8) Uani 1 1 d . . . . .
C1 C 1.5718(8) 0.3869(5) 0.0695(2) 0.0456(10) Uani 1 1 d . . . . .
H1A H 1.6855 0.3852 0.1018 0.055 Uiso 1 1 calc R U . . .
H1B H 1.6511 0.3935 0.0307 0.055 Uiso 1 1 calc R U . . .
C2 C 1.3851(7) 0.2442(4) 0.0700(2) 0.0429(10) Uani 1 1 d . . . . .
C3 C 1.2370(7) 0.2274(5) 0.0127(2) 0.0445(10) Uani 1 1 d . . . . .
H3A H 1.1150 0.1371 0.0150 0.053 Uiso 1 1 calc R U . . .
H3B H 1.1630 0.3125 0.0106 0.053 Uiso 1 1 calc R U . . .
C4 C 1.5076(8) 0.1174(5) 0.0769(2) 0.0476(11) Uani 1 1 d . . . . .
H4A H 1.6429 0.1337 0.0510 0.057 Uiso 1 1 calc R U . . .
H4B H 1.5613 0.1164 0.1190 0.057 Uiso 1 1 calc R U . . .
C5 C 1.1066(8) 0.1430(4) 0.1430(2) 0.0451(10) Uani 1 1 d . . . . .
H5 H 1.1204 0.0517 0.1249 0.054 Uiso 1 1 calc R U . . .
C6 C 0.9479(8) 0.1335(5) 0.1896(2) 0.0447(10) Uani 1 1 d . . . . .
C7 C 0.8154(10) -0.0080(5) 0.2031(2) 0.0559(12) Uani 1 1 d . . . . .
H7 H 0.8479 -0.0922 0.1830 0.067 Uiso 1 1 calc R U . . .
C8 C 0.6452(11) -0.0279(5) 0.2433(2) 0.0612(14) Uani 1 1 d . . . . .
H8 H 0.5602 -0.1242 0.2511 0.073 Uiso 1 1 calc R U . . .
C9 C 0.5955(9) 0.0963(5) 0.2737(2) 0.0500(11) Uani 1 1 d . . . . .
C10 C 0.7212(9) 0.2354(5) 0.2623(2) 0.0502(11) Uani 1 1 d . . . . .
H10 H 0.6881 0.3180 0.2835 0.060 Uiso 1 1 calc R U . . .
C11 C 0.8953(8) 0.2576(5) 0.2206(2) 0.0479(11) Uani 1 1 d . . . . .
C12 C 0.3428(9) 0.1872(5) 0.3395(2) 0.0510(11) Uani 1 1 d . . . . .
H12A H 0.2969 0.2495 0.3084 0.061 Uiso 1 1 calc R U . . .
H12B H 0.4654 0.2490 0.3648 0.061 Uiso 1 1 calc R U . . .
C13 C 0.1431(10) 0.1225(5) 0.3771(2) 0.0530(12) Uani 1 1 d . . . . .
H13A H 0.1897 0.0554 0.4060 0.064 Uiso 1 1 calc R U . . .
H13B H 0.0209 0.0634 0.3509 0.064 Uiso 1 1 calc R U . . .
C14 C 0.0484(10) 0.2401(5) 0.4115(2) 0.0503(11) Uani 1 1 d . . . . .
H14A H 0.1717 0.3014 0.4367 0.060 Uiso 1 1 calc R U . . .
H14B H -0.0032 0.3053 0.3825 0.060 Uiso 1 1 calc R U . . .
C15 C -0.1485(10) 0.1740(5) 0.4509(2) 0.0530(12) Uani 1 1 d . . . . .
H15A H -0.0965 0.1075 0.4793 0.064 Uiso 1 1 calc R U . . .
H15B H -0.2714 0.1133 0.4254 0.064 Uiso 1 1 calc R U . . .
C16 C -0.2470(10) 0.2864(5) 0.4867(2) 0.0520(12) Uani 1 1 d . . . . .
H16A H -0.1237 0.3490 0.5115 0.062 Uiso 1 1 calc R U . . .
H16B H -0.3039 0.3510 0.4585 0.062 Uiso 1 1 calc R U . . .
C17 C -0.4393(10) 0.2175(5) 0.5272(2) 0.0518(12) Uani 1 1 d . . . . .
H17A H -0.3817 0.1537 0.5557 0.062 Uiso 1 1 calc R U . . .
H17B H -0.5616 0.1539 0.5024 0.062 Uiso 1 1 calc R U . . .
C18 C -0.5411(10) 0.3294(5) 0.5627(2) 0.0540(13) Uani 1 1 d . . . . .
H18A H -0.4190 0.3923 0.5878 0.065 Uiso 1 1 calc R U . . .
H18B H -0.5970 0.3939 0.5342 0.065 Uiso 1 1 calc R U . . .
C19 C -0.7349(10) 0.2608(5) 0.6027(2) 0.0540(12) Uani 1 1 d . . . . .
H19A H -0.8543 0.1948 0.5779 0.065 Uiso 1 1 calc R U . . .
H19B H -0.6774 0.1994 0.6323 0.065 Uiso 1 1 calc R U . . .
C20 C -0.8419(11) 0.3717(5) 0.6363(2) 0.0587(13) Uani 1 1 d . . . . .
H20A H -0.7211 0.4402 0.6597 0.070 Uiso 1 1 calc R U . . .
H20B H -0.9047 0.4304 0.6067 0.070 Uiso 1 1 calc R U . . .
C21 C -1.0289(11) 0.3048(6) 0.6781(2) 0.0617(13) Uani 1 1 d . . . . .
H21A H -1.1531 0.2403 0.6551 0.093 Uiso 1 1 calc R U . . .
H21B H -1.0869 0.3834 0.6985 0.093 Uiso 1 1 calc R U . . .
H21C H -0.9685 0.2471 0.7079 0.093 Uiso 1 1 calc R U . . .
C22 C 1.0728(9) 0.6371(6) 0.1185(4) 0.0741(18) Uani 1 1 d . . . . .
H22A H 1.1642 0.7381 0.1227 0.111 Uiso 1 1 calc R U . . .
H22B H 0.9325 0.6289 0.1414 0.111 Uiso 1 1 calc R U . . .
H22C H 1.0339 0.6133 0.0761 0.111 Uiso 1 1 calc R U . . .
C23 C 1.5135(9) 0.5553(6) 0.2196(3) 0.0607(14) Uani 1 1 d . . . . .
H23A H 1.6272 0.4943 0.2166 0.091 Uiso 1 1 calc R U . . .
H23B H 1.4420 0.5433 0.2589 0.091 Uiso 1 1 calc R U . . .
H23C H 1.5882 0.6590 0.2148 0.091 Uiso 1 1 calc R U . . .

loop_
_atom_site_aniso_label
_atom_site_aniso_U_11
_atom_site_aniso_U_22
_atom_site_aniso_U_33
_atom_site_aniso_U_23
_atom_site_aniso_U_13
_atom_site_aniso_U_12
Sn 0.03709(18) 0.01993(17) 0.0813(2) -0.00921(13) -0.00324(14) 0.00758(11)
O1 0.0469(17) 0.0221(14) 0.077(2) -0.0047(13) -0.0030(15) 0.0074(12)
O2 0.0461(17) 0.0243(14) 0.071(2) -0.0060(13) -0.0014(15) 0.0107(13)
O3 0.0474(18) 0.0229(14) 0.090(2) -0.0075(14) 0.0055(16) 0.0112(13)
O4 0.073(2) 0.0218(16) 0.124(3) -0.0205(18) 0.037(2) -0.0005(16)
O5 0.087(3) 0.0256(15) 0.064(2) 0.0012(13) 0.0180(18) 0.0202(16)
N1 0.0369(18) 0.0235(16) 0.069(2) -0.0087(15) -0.0056(16) 0.0097(14)
C1 0.041(2) 0.028(2) 0.068(3) -0.0052(18) -0.004(2) 0.0082(18)
C2 0.036(2) 0.0227(19) 0.070(3) -0.0050(18) -0.0031(19) 0.0075(16)
C3 0.037(2) 0.0258(19) 0.071(3) -0.0061(18) -0.003(2) 0.0086(17)
C4 0.040(2) 0.028(2) 0.076(3) -0.0068(19) -0.003(2) 0.0129(18)
C5 0.049(2) 0.0226(19) 0.066(3) -0.0058(18) -0.006(2) 0.0149(18)
C6 0.052(3) 0.026(2) 0.059(3) -0.0062(18) -0.005(2) 0.0157(18)
C7 0.081(4) 0.025(2) 0.066(3) -0.0006(19) 0.014(3) 0.021(2)
C8 0.093(4) 0.022(2) 0.072(3) 0.003(2) 0.020(3) 0.018(2)
C9 0.071(3) 0.030(2) 0.054(3) -0.0010(18) 0.007(2) 0.022(2)
C10 0.065(3) 0.025(2) 0.063(3) -0.0097(18) 0.002(2) 0.016(2)
C11 0.052(3) 0.022(2) 0.071(3) -0.0088(18) -0.002(2) 0.0125(18)
C12 0.076(3) 0.028(2) 0.054(3) -0.0022(18) 0.006(2) 0.022(2)
C13 0.081(4) 0.029(2) 0.054(3) 0.0021(18) 0.008(2) 0.022(2)
C14 0.077(3) 0.028(2) 0.051(2) -0.0011(17) 0.004(2) 0.021(2)
C15 0.084(4) 0.026(2) 0.054(3) 0.0002(18) 0.003(2) 0.022(2)
C16 0.084(4) 0.026(2) 0.050(2) -0.0012(17) 0.007(2) 0.020(2)
C17 0.085(4) 0.024(2) 0.052(2) 0.0015(17) 0.007(2) 0.022(2)
C18 0.095(4) 0.027(2) 0.046(2) -0.0002(18) 0.007(2) 0.026(2)
C19 0.088(4) 0.025(2) 0.052(3) -0.0023(18) 0.003(2) 0.020(2)
C20 0.096(4) 0.034(2) 0.050(3) -0.0053(19) 0.005(3) 0.025(3)
C21 0.084(4) 0.047(3) 0.060(3) -0.007(2) 0.008(3) 0.026(3)
C22 0.042(3) 0.043(3) 0.141(6) 0.019(3) -0.005(3) 0.016(2)
C23 0.056(3) 0.046(3) 0.082(4) -0.028(2) -0.012(3) 0.020(2)

loop_
_atom_type_symbol
_atom_type_description
_atom_type_scat_dispersion_real
_atom_type_scat_dispersion_imag
_atom_type_scat_source
C C 0.0181 0.0091 'International Tables Vol C Tables 4.2.6.8 and 6.1.1.4'
H H 0.0000 0.0000 'International Tables Vol C Tables 4.2.6.8 and 6.1.1.4'
N N 0.0311 0.0180 'International Tables Vol C Tables 4.2.6.8 and 6.1.1.4'
O O 0.0492 0.0322 'International Tables Vol C Tables 4.2.6.8 and 6.1.1.4'
Sn Sn 0.0259 5.4591 'International Tables Vol C Tables 4.2.6.8 and 6.1.1.4'

loop_
_geom_angle_atom_site_label_1
_geom_angle_atom_site_label_2
_geom_angle_atom_site_label_3
_geom_angle
_geom_angle_site_symmetry_1
_geom_angle_site_symmetry_3
O1 Sn C22 93.3(2) . .
O1 Sn C23 98.31(19) . .
C22 Sn C23 121.0(2) . .
O1 Sn O4 159.20(13) . .
C22 Sn O4 93.6(2) . .
C23 Sn O4 94.9(2) . .
O1 Sn N1 77.05(13) . .
C22 Sn N1 126.9(2) . .
C23 Sn N1 111.99(17) . .
O4 Sn N1 83.12(13) . .
C1 O1 Sn 112.0(3) . .
C3 O2 H2O 107(4) . .
C4 O3 H3O 110(5) . .
C11 O4 Sn 135.1(3) . .
C9 O5 C12 118.6(4) . .
C5 N1 C2 118.9(3) . .
C5 N1 Sn 126.8(3) . .
C2 N1 Sn 114.2(3) . .
O1 C1 C2 110.2(3) . .
O1 C1 H1A 109.6 . .
C2 C1 H1A 109.6 . .
O1 C1 H1B 109.6 . .
C2 C1 H1B 109.6 . .
H1A C1 H1B 108.1 . .
N1 C2 C4 113.1(4) . .
N1 C2 C1 106.1(3) . .
C4 C2 C1 106.5(3) . .
N1 C2 C3 107.6(3) . .
C4 C2 C3 112.6(4) . .
C1 C2 C3 110.8(4) . .
O2 C3 C2 113.4(4) . .
O2 C3 H3A 108.9 . .
C2 C3 H3A 108.9 . .
O2 C3 H3B 108.9 . .
C2 C3 H3B 108.9 . .
H3A C3 H3B 107.7 . .
O3 C4 C2 111.7(4) . .
O3 C4 H4A 109.3 . .
C2 C4 H4A 109.3 . .
O3 C4 H4B 109.3 . .
C2 C4 H4B 109.3 . .
H4A C4 H4B 107.9 . .
N1 C5 C6 128.6(4) . .
N1 C5 H5 115.7 . .
C6 C5 H5 115.7 . .
C5 C6 C7 118.2(4) . .
C5 C6 C11 124.4(4) . .
C7 C6 C11 117.2(4) . .
C8 C7 C6 122.9(4) . .
C8 C7 H7 118.6 . .
C6 C7 H7 118.6 . .
C7 C8 C9 119.2(5) . .
C7 C8 H8 120.4 . .
C9 C8 H8 120.4 . .
O5 C9 C10 125.0(4) . .
O5 C9 C8 115.1(4) . .
C10 C9 C8 119.9(5) . .
C9 C10 C11 121.6(4) . .
C9 C10 H10 119.2 . .
C11 C10 H10 119.2 . .
O4 C11 C10 118.9(4) . .
O4 C11 C6 121.8(5) . .
C10 C11 C6 119.3(4) . .
O5 C12 C13 107.2(4) . .
O5 C12 H12A 110.3 . .
C13 C12 H12A 110.3 . .
O5 C12 H12B 110.3 . .
C13 C12 H12B 110.3 . .
H12A C12 H12B 108.5 . .
C12 C13 C14 112.7(4) . .
C12 C13 H13A 109.1 . .
C14 C13 H13A 109.1 . .
C12 C13 H13B 109.1 . .
C14 C13 H13B 109.1 . .
H13A C13 H13B 107.8 . .
C15 C14 C13 112.5(4) . .
C15 C14 H14A 109.1 . .
C13 C14 H14A 109.1 . .
C15 C14 H14B 109.1 . .
C13 C14 H14B 109.1 . .
H14A C14 H14B 107.8 . .
C14 C15 C16 114.5(4) . .
C14 C15 H15A 108.6 . .
C16 C15 H15A 108.6 . .
C14 C15 H15B 108.6 . .
C16 C15 H15B 108.6 . .
H15A C15 H15B 107.6 . .
C17 C16 C15 113.5(4) . .
C17 C16 H16A 108.9 . .
C15 C16 H16A 108.9 . .
C17 C16 H16B 108.9 . .
C15 C16 H16B 108.9 . .
H16A C16 H16B 107.7 . .
C16 C17 C18 113.9(4) . .
C16 C17 H17A 108.8 . .
C18 C17 H17A 108.8 . .
C16 C17 H17B 108.8 . .
C18 C17 H17B 108.8 . .
H17A C17 H17B 107.7 . .
C19 C18 C17 114.0(4) . .
C19 C18 H18A 108.7 . .
C17 C18 H18A 108.7 . .
C19 C18 H18B 108.7 . .
C17 C18 H18B 108.7 . .
H18A C18 H18B 107.6 . .
C20 C19 C18 114.1(4) . .
C20 C19 H19A 108.7 . .
C18 C19 H19A 108.7 . .
C20 C19 H19B 108.7 . .
C18 C19 H19B 108.7 . .
H19A C19 H19B 107.6 . .
C21 C20 C19 114.5(4) . .
C21 C20 H20A 108.6 . .
C19 C20 H20A 108.6 . .
C21 C20 H20B 108.6 . .
C19 C20 H20B 108.6 . .
H20A C20 H20B 107.6 . .
C20 C21 H21A 109.5 . .
C20 C21 H21B 109.5 . .
H21A C21 H21B 109.5 . .
C20 C21 H21C 109.5 . .
H21A C21 H21C 109.5 . .
H21B C21 H21C 109.5 . .
Sn C22 H22A 109.5 . .
Sn C22 H22B 109.5 . .
H22A C22 H22B 109.5 . .
Sn C22 H22C 109.5 . .
H22A C22 H22C 109.5 . .
H22B C22 H22C 109.5 . .
Sn C23 H23A 109.5 . .
Sn C23 H23B 109.5 . .
H23A C23 H23B 109.5 . .
Sn C23 H23C 109.5 . .
H23A C23 H23C 109.5 . .
H23B C23 H23C 109.5 . .

loop_
_geom_bond_atom_site_label_1
_geom_bond_atom_site_label_2
_geom_bond_distance
_geom_bond_site_symmetry_2
Sn O1 2.074(3) .
Sn C22 2.110(5) .
Sn C23 2.114(5) .
Sn O4 2.109(4) .
Sn N1 2.181(3) .
O1 C1 1.410(5) .
O2 C3 1.416(6) .
O2 H2O 0.840(10) .
O3 C4 1.418(5) .
O3 H3O 0.840(10) .
O4 C11 1.299(6) .
O5 C9 1.345(6) .
O5 C12 1.437(5) .
N1 C5 1.312(6) .
N1 C2 1.480(6) .
C1 C2 1.539(6) .
C1 H1A 0.9900 .
C1 H1B 0.9900 .
C2 C4 1.531(6) .
C2 C3 1.534(6) .
C3 H3A 0.9900 .
C3 H3B 0.9900 .
C4 H4A 0.9900 .
C4 H4B 0.9900 .
C5 C6 1.410(7) .
C5 H5 0.9500 .
C6 C7 1.422(7) .
C6 C11 1.427(6) .
C7 C8 1.353(8) .
C7 H7 0.9500 .
C8 C9 1.413(6) .
C8 H8 0.9500 .
C9 C10 1.379(7) .
C10 C11 1.392(7) .
C10 H10 0.9500 .
C12 C13 1.495(7) .
C12 H12A 0.9900 .
C12 H12B 0.9900 .
C13 C14 1.532(6) .
C13 H13A 0.9900 .
C13 H13B 0.9900 .
C14 C15 1.511(7) .
C14 H14A 0.9900 .
C14 H14B 0.9900 .
C15 C16 1.522(6) .
C15 H15A 0.9900 .
C15 H15B 0.9900 .
C16 C17 1.513(7) .
C16 H16A 0.9900 .
C16 H16B 0.9900 .
C17 C18 1.528(6) .
C17 H17A 0.9900 .
C17 H17B 0.9900 .
C18 C19 1.512(7) .
C18 H18A 0.9900 .
C18 H18B 0.9900 .
C19 C20 1.515(6) .
C19 H19A 0.9900 .
C19 H19B 0.9900 .
C20 C21 1.505(8) .
C20 H20A 0.9900 .
C20 H20B 0.9900 .
C21 H21A 0.9800 .
C21 H21B 0.9800 .
C21 H21C 0.9800 .
C22 H22A 0.9800 .
C22 H22B 0.9800 .
C22 H22C 0.9800 .
C23 H23A 0.9800 .
C23 H23B 0.9800 .
C23 H23C 0.9800 .

loop_
_geom_torsion_atom_site_label_1
_geom_torsion_atom_site_label_2
_geom_torsion_atom_site_label_3
_geom_torsion_atom_site_label_4
_geom_torsion
_geom_torsion_site_symmetry_1
_geom_torsion_site_symmetry_2
_geom_torsion_site_symmetry_3
_geom_torsion_site_symmetry_4
Sn O1 C1 C2 50.0(4) . . . .
C5 N1 C2 C4 -44.1(5) . . . .
Sn N1 C2 C4 136.9(3) . . . .
C5 N1 C2 C1 -160.5(4) . . . .
Sn N1 C2 C1 20.5(4) . . . .
C5 N1 C2 C3 80.9(4) . . . .
Sn N1 C2 C3 -98.1(3) . . . .
O1 C1 C2 N1 -44.7(5) . . . .
O1 C1 C2 C4 -165.4(4) . . . .
O1 C1 C2 C3 71.8(5) . . . .
N1 C2 C3 O2 176.4(3) . . . .
C4 C2 C3 O2 -58.3(5) . . . .
C1 C2 C3 O2 60.9(4) . . . .
N1 C2 C4 O3 80.2(5) . . . .
C1 C2 C4 O3 -163.6(4) . . . .
C3 C2 C4 O3 -42.0(6) . . . .
C2 N1 C5 C6 -177.4(4) . . . .
Sn N1 C5 C6 1.5(7) . . . .
N1 C5 C6 C7 176.5(5) . . . .
N1 C5 C6 C11 2.6(8) . . . .
C5 C6 C7 C8 -174.2(5) . . . .
C11 C6 C7 C8 0.2(8) . . . .
C6 C7 C8 C9 -0.2(9) . . . .
C12 O5 C9 C10 6.4(8) . . . .
C12 O5 C9 C8 -172.9(5) . . . .
C7 C8 C9 O5 178.9(5) . . . .
C7 C8 C9 C10 -0.4(9) . . . .
O5 C9 C10 C11 -178.2(5) . . . .
C8 C9 C10 C11 1.1(8) . . . .
Sn O4 C11 C10 -176.3(4) . . . .
Sn O4 C11 C6 2.9(9) . . . .
C9 C10 C11 O4 178.2(5) . . . .
C9 C10 C11 C6 -1.1(8) . . . .
C5 C6 C11 O4 -4.8(8) . . . .
C7 C6 C11 O4 -178.8(5) . . . .
C5 C6 C11 C10 174.4(4) . . . .
C7 C6 C11 C10 0.4(7) . . . .
C9 O5 C12 C13 177.2(4) . . . .
O5 C12 C13 C14 177.3(4) . . . .
C12 C13 C14 C15 -178.1(4) . . . .
C13 C14 C15 C16 179.3(4) . . . .
C14 C15 C16 C17 -178.3(4) . . . .
C15 C16 C17 C18 -179.3(4) . . . .
C16 C17 C18 C19 179.4(4) . . . .
C17 C18 C19 C20 -177.8(5) . . . .
C18 C19 C20 C21 -177.7(5) . . . .
